data_2012416
loop_
_publ_author_name
'Galy, Jean'
'Enjalbert, Ren\'ee'
'Rozier, Patrick'
'Millet, Patrice'

_publ_section_title
;
 The mixed oxide MoVAlO~7~
;
_journal_issue 1
_journal_name_full 'Acta Crystallographica Section C'
_journal_page_first i6
_journal_page_last i8
_journal_paper_doi 10.1107/S010827010101767X
_journal_volume 58
_journal_year 2002
_chemical_formula_iupac 'Mo V Al O7'
_chemical_formula_moiety 'Mo V Al O7'
_chemical_formula_structural 'Mo V Al O7'
_chemical_formula_sum 'Al Mo O7 V'
_chemical_formula_weight 285.86
_chemical_name_systematic 'vanadium aluminium molybdate'
_space_group_IT_number 62
_symmetry_cell_setting orthorhombic
_symmetry_space_group_name_Hall '-P 2ac 2n'
_symmetry_space_group_name_H-M 'P n m a'
_atom_sites_solution_primary direct
_atom_sites_solution_secondary difmap
_audit_creation_method SHELXL
_cell_angle_alpha 90.000(5)
_cell_angle_beta 90.000(4)
_cell_angle_gamma 90.000(4)
_cell_formula_units_Z 4
_cell_length_a 12.7360(2)
_cell_length_b 5.3790(4)
_cell_length_c 8.1660(6)
_cell_measurement_reflns_used 3861
_cell_measurement_temperature 293(2)
_cell_measurement_theta_max 32
_cell_measurement_theta_min 2
_cell_volume 559.43(6)
_computing_cell_refinement 'DENZO-SMN (Otwinowski & Minor, 1997)'
_computing_data_collection 'COLLECT (Nonius, 1998)'
_computing_data_reduction DENZO-SMN
_computing_molecular_graphics 'ORTEPIII (Burnett & Johnson, 1996)'
_computing_publication_material SHELXL96
_computing_structure_refinement 'SHELXL96 (Sheldrick, 1996)'
_computing_structure_solution 'SIR92 (Altomare et al., 1994)'
_diffrn_ambient_temperature 293(2)
_diffrn_measured_fraction_theta_full 1.00
_diffrn_measured_fraction_theta_max 1.00
_diffrn_measurement_device 'Nonius KappaCCDr'
_diffrn_measurement_method '\y and \w'
_diffrn_radiation_monochromator graphite
_diffrn_radiation_source 'fine-focus sealed tube'
_diffrn_radiation_type MoK\a
_diffrn_radiation_wavelength .71073
_diffrn_reflns_av_R_equivalents .0665
_diffrn_reflns_av_sigmaI/netI .0555
_diffrn_reflns_limit_h_max 18
_diffrn_reflns_limit_h_min -18
_diffrn_reflns_limit_k_max 7
_diffrn_reflns_limit_k_min -7
_diffrn_reflns_limit_l_max 12
_diffrn_reflns_limit_l_min -12
_diffrn_reflns_number 3861
_diffrn_reflns_theta_full 32.00
_diffrn_reflns_theta_max 32.00
_diffrn_reflns_theta_min 4.06
_exptl_absorpt_coefficient_mu 4.044
_exptl_absorpt_correction_T_max .930
_exptl_absorpt_correction_T_min .842
_exptl_absorpt_correction_type multi-scan
_exptl_absorpt_process_details 'Blessing (1995)'
_exptl_crystal_colour green
_exptl_crystal_density_diffrn 3.394
_exptl_crystal_density_meas 3.38(2)
_exptl_crystal_density_method 'helium pycnometry'
_exptl_crystal_description parallelepiped
_exptl_crystal_F_000 536
_exptl_crystal_size_max .08
_exptl_crystal_size_mid .05
_exptl_crystal_size_min .02
_refine_diff_density_max 1.164
_refine_diff_density_min -2.755
_refine_ls_extinction_coef .0061(12)
_refine_ls_extinction_expression Fc^*^=kFc[1+0.001xFc^2^\l^3^/sin(2\q)]^-1/4^
_refine_ls_extinction_method SHELXL96
_refine_ls_goodness_of_fit_obs 1.106
_refine_ls_goodness_of_fit_ref 1.052
_refine_ls_matrix_type full
_refine_ls_number_parameters 56
_refine_ls_number_reflns 1054
_refine_ls_number_restraints 0
_refine_ls_restrained_S_all 1.052
_refine_ls_restrained_S_obs 1.106
_refine_ls_R_factor_all .0486
_refine_ls_R_factor_gt .0348
_refine_ls_shift/su_max <0.001
_refine_ls_shift/su_mean .000
_refine_ls_structure_factor_coef Fsqd
_refine_ls_weighting_details 'calc w = 1/[\s^2^(Fo^2^)+(0.0488P)^2^] where P = (Fo^2^+2Fc^2^)/3'
_refine_ls_weighting_scheme calc
_refine_ls_wR_factor_all .0865
_refine_ls_wR_factor_ref .0825
_reflns_number_gt 878
_reflns_number_total 1054
_reflns_threshold_expression I>2\s(I)
_cod_data_source_file br1347.cif
_cod_data_source_block I
_cod_original_formula_sum 'Al1 Mo1 O7 V1'
_cod_database_code 2012416
_cod_database_fobs_code 2012416

loop_
_symmetry_equiv_pos_as_xyz
'x, y, z'
'-x+1/2, -y, z+1/2'
'x+1/2, -y+1/2, -z+1/2'
'-x, y+1/2, -z'
'-x, -y, -z'
'x-1/2, y, -z-1/2'
'-x-1/2, y-1/2, z-1/2'
'x, -y-1/2, z'

loop_
_atom_site_aniso_label
_atom_site_aniso_U_11
_atom_site_aniso_U_22
_atom_site_aniso_U_33
_atom_site_aniso_U_12
_atom_site_aniso_U_13
_atom_site_aniso_U_23
Mo .00412(18) .0093(2) .0051(2) .000 -.00044(12) .000
V .0087(3) .0072(4) .0054(4) .000 -.0007(3) .000
Al .0050(5) .0075(6) .0052(6) .000 .0005(5) .000
O1 .0179(12) .0142(13) .0131(12) .0009(9) -.0001(9) .0054(10)
O2 .0062(13) .0188(17) .0161(18) .000 .0032(13) .000
O3 .0061(13) .0183(17) .0116(16) .000 -.0054(12) .000
O4 .0111(10) .0087(10) .0079(10) -.0004(8) -.0038(8) .0000(8)
O5 .0204(17) .0174(18) .0155(19) .000 .0067(14) .000

loop_
_atom_site_label
_atom_site_fract_x
_atom_site_fract_y
_atom_site_fract_z
_atom_site_U_iso_or_equiv
_atom_site_thermal_displace_type
_atom_site_calc_flag
_atom_site_refinement_flags
_atom_site_occupancy
_atom_site_disorder_group
_atom_site_type_symbol
Mo .35545(3) .7500 .45506(5) .00617(14) Uani d S 1 . Mo
V .48684(6) .2500 .06840(9) .00710(18) Uani d S 1 . V
Al .61335(10) .7500 .26596(16) .0059(3) Uani d S 1 . Al
O1 .35102(19) .4923(5) .5845(3) .0151(5) Uani d . 1 . O
O2 .4738(2) .7500 .3457(4) .0137(7) Uani d S 1 . O
O3 .2482(2) .7500 .3198(4) .0120(7) Uani d S 1 . O
O4 .57056(17) .5208(4) .0989(3) .0092(4) Uani d . 1 . O
O5 .4065(3) .2500 .2167(4) .0178(8) Uani d S 1 . O

loop_
_atom_type_symbol
_atom_type_description
_atom_type_scat_dispersion_real
_atom_type_scat_dispersion_imag
_atom_type_scat_source
Mo Mo -1.6832 .6857 'International Tables Vol C Tables 4.2.6.8 and 6.1.1.4'
V V .3005 .5294 'International Tables Vol C Tables 4.2.6.8 and 6.1.1.4'
Al Al .0645 .0514 'International Tables Vol C Tables 4.2.6.8 and 6.1.1.4'
O O .0106 .0060 'International Tables Vol C Tables 4.2.6.8 and 6.1.1.4'

loop_
_geom_angle_atom_site_label_1
_geom_angle_atom_site_label_2
_geom_angle_atom_site_label_3
_geom_angle_site_symmetry_1
_geom_angle_site_symmetry_3
_geom_angle
_geom_angle_publ_flag
O1 Mo O1 . 8_575 105.29(19) yes
O1 Mo O2 . . 109.67(10) yes
O1 Mo O2 8_575 . 109.67(10) no
O1 Mo O3 . . 110.85(10) yes
O1 Mo O3 8_575 . 110.85(10) no
O2 Mo O3 . . 110.39(16) yes
O5 V O4 . 8_565 105.85(11) no
O5 V O4 . . 105.85(11) yes
O4 V O4 8_565 . 106.13(14) yes
O5 V O4 . 4_645 106.78(13) yes
O4 V O4 8_565 4_645 79.20(10) no
O4 V O4 . 4_645 143.91(6) ?
O5 V O4 . 5_665 106.78(13) yes
O4 V O4 8_565 5_665 143.91(6) ?
O4 V O4 . 5_665 79.20(10) yes
O4 V O4 4_645 5_665 77.02(13) yes
O1 Al O1 4_656 5_666 90.00(18) yes
O1 Al O3 4_656 6_656 91.27(12) yes
O1 Al O3 5_666 6_656 91.27(12) no
O1 Al O2 4_656 . 90.18(12) yes
O1 Al O2 5_666 . 90.18(12) no
O3 Al O2 6_656 . 177.96(16) yes
O1 Al O4 4_656 8_575 94.98(11) yes
O1 Al O4 5_666 8_575 174.91(12) yes
O3 Al O4 6_656 8_575 89.70(11) yes
O2 Al O4 . 8_575 88.74(12) yes
O1 Al O4 4_656 . 174.90(11) yes
O1 Al O4 5_666 . 94.98(11) no
O3 Al O4 6_656 . 89.70(11) no
O2 Al O4 . . 88.74(12) no
O4 Al O4 8_575 . 80.02(14) yes

loop_
_geom_bond_atom_site_label_1
_geom_bond_atom_site_label_2
_geom_bond_site_symmetry_2
_geom_bond_distance
_geom_bond_publ_flag
Mo O1 . 1.744(3) yes
Mo O1 8_575 1.744(3) no
Mo O2 . 1.752(3) yes
Mo O3 . 1.757(3) yes
V O5 . 1.586(4) yes
V O4 8_565 1.822(2) no
V O4 . 1.822(2) yes
V O4 4_645 1.980(2) yes
V O4 5_665 1.980(2) no
V V 5_655 2.9315(6) ?
V V 5_665 2.9315(6) yes
V Al 5_665 3.0138(15) yes
Al O1 4_656 1.843(3) yes
Al O1 5_666 1.843(3) no
Al O3 6_656 1.855(3) yes
Al O2 . 1.893(3) yes
Al O4 8_575 1.918(2) no
Al O4 . 1.918(2) yes
